data_9013950
loop_
_publ_author_name
'Elliott, P.'
'Turner, P.'
'Jensen, P.'
'Kolitsch, U.'
'Pring, A.'

_publ_section_title
;Description and crystal structure of nyholmite, a new mineral related to
 hureaulite, from Broken Hill,New South Wales, Australia Locality: Broken
 Hill, New South Wales, Australia
;
_journal_name_full 'Mineralogical Magazine'
_journal_page_first 723
_journal_page_last 735
_journal_paper_doi 10.1180/minmag.2009.073.5.723
_journal_volume 73
_journal_year 2009
_chemical_compound_source 'Broken Hill, New South Wales, Australia'
_chemical_formula_sum 'Al0.04 As2.98 Ca0.02 Cd2.89 Cu0.44 H8.68 Mn0.52 O20 P1.02 Pb0.04 Zn1.05'
_chemical_name_mineral Nyholmite
_space_group_IT_number 15
_symmetry_space_group_name_Hall '-C 2yc'
_symmetry_space_group_name_H-M 'C 1 2/c 1'
_cell_angle_alpha 90
_cell_angle_beta 96.17
_cell_angle_gamma 90
_cell_formula_units_Z 4
_cell_length_a 18.062
_cell_length_b 9.341
_cell_length_c 9.844
_cell_volume 1651.231
_database_code_amcsd 0014593
_exptl_crystal_density_diffrn 4.199
_cod_original_formula_sum 'Cd2.89 Zn1.05 Cu.44 Mn.52 Al.04 Ca.02 Pb.04 (As2.98 P1.02) O20 H8.68'
_cod_database_code 9013950

loop_
_space_group_symop_operation_xyz
x,y,z
1/2+x,1/2+y,z
x,-y,1/2+z
1/2+x,1/2-y,1/2+z
-x,y,1/2-z
1/2-x,1/2+y,1/2-z
-x,-y,-z
1/2-x,1/2-y,-z

loop_
_atom_site_aniso_label
_atom_site_aniso_U_11
_atom_site_aniso_U_22
_atom_site_aniso_U_33
_atom_site_aniso_U_12
_atom_site_aniso_U_13
_atom_site_aniso_U_23
CdM1 0.01640 0.01070 0.01940 0.00000 0.00060 0.00000
ZnM1 0.01640 0.01070 0.01940 0.00000 0.00060 0.00000
ZnM2 0.02150 0.01090 0.02190 -0.00040 0.00080 0.00340
CuM2 0.02150 0.01090 0.02190 -0.00040 0.00080 0.00340
CdM2 0.02150 0.01090 0.02190 -0.00040 0.00080 0.00340
MnM2 0.02150 0.01090 0.02190 -0.00040 0.00080 0.00340
AlM2 0.02150 0.01090 0.02190 -0.00040 0.00080 0.00340
CdM3 0.01800 0.01250 0.02150 -0.00115 0.00223 -0.00237
ZnM3 0.01800 0.01250 0.02150 -0.00115 0.00223 -0.00237
CaM3 0.01800 0.01250 0.02150 -0.00115 0.00223 -0.00237
PbM3 0.01800 0.01250 0.02150 -0.00115 0.00223 -0.00237
AsT1 0.01460 0.00940 0.01480 0.00150 0.00060 -0.00090
PT1 0.01460 0.00940 0.01480 0.00150 0.00060 -0.00090
AsT2 0.01490 0.00700 0.01720 0.00044 -0.00120 -0.00037
PT2 0.01490 0.00700 0.01720 0.00044 -0.00120 -0.00037
O1 0.02400 0.02600 0.02700 -0.00440 0.00060 -0.00250
O-H2 0.03500 0.02900 0.02800 0.00800 -0.00150 -0.00860
O3 0.02500 0.02200 0.03400 -0.00360 0.00090 0.00810
O4 0.02400 0.02900 0.02400 0.01020 0.00190 -0.00450
O5 0.02900 0.01840 0.02100 0.00140 -0.00230 -0.00390
O6 0.02050 0.01740 0.03300 0.00000 -0.00070 -0.00200
O7 0.01930 0.01590 0.03100 -0.00190 0.00840 -0.00250
O8 0.02400 0.01430 0.03600 0.00170 0.00510 0.00760
Wat9 0.03300 0.03100 0.04500 -0.00800 0.00300 0.01500
Wat10 0.02600 0.02200 0.02500 0.00210 0.00770 0.00460

loop_
_atom_site_label
_atom_site_fract_x
_atom_site_fract_y
_atom_site_fract_z
_atom_site_occupancy
_atom_site_U_iso_or_equiv
_atom_site_type_symbol
_atom_site_attached_hydrogens
CdM1 0.00000 -0.10841 0.25000 0.73000 0.01560 Cd 0
ZnM1 0.00000 -0.10841 0.25000 0.27000 0.01560 Zn 0
ZnM2 0.31675 0.08527 0.68608 0.31000 0.01820 Zn 0
CuM2 0.31675 0.08527 0.68608 0.22000 0.01820 Cu 0
CdM2 0.31675 0.08527 0.68608 0.19000 0.01820 Cd 0
MnM2 0.31675 0.08527 0.68608 0.26000 0.01820 Mn 0
AlM2 0.31675 0.08527 0.68608 0.02000 0.01820 Al 0
CdM3 0.17497 0.02916 0.36559 0.89000 0.01732 Cd 0
ZnM3 0.17497 0.02916 0.36559 0.08000 0.01732 Zn 0
CaM3 0.17497 0.02916 0.36559 0.01000 0.01732 Ca 0
PbM3 0.17497 0.02916 0.36559 0.02000 0.01732 Pb 0
AsT1 0.08304 0.18435 0.08981 0.66000 0.01300 As 0
PT1 0.08304 0.18435 0.08981 0.34000 0.01300 P 0
AsT2 0.16130 0.26692 0.62387 0.83000 0.01330 As 0
PT2 0.16130 0.26692 0.62387 0.17000 0.01330 P 0
O1 0.15890 0.27390 0.13560 1.00000 0.02570 O 0
O-H2 0.01090 0.29640 0.07910 1.00000 0.03100 O 1
O3 0.07550 0.06630 0.20900 1.00000 0.02700 O 0
O4 0.08400 0.11110 -0.06150 1.00000 0.02600 O 0
O5 0.16560 0.24900 0.45410 1.00000 0.02320 O 0
O6 0.07250 0.27490 0.65570 1.00000 0.02410 O 0
O7 0.20540 0.41600 0.67790 1.00000 0.02160 O 0
O8 0.20480 0.12810 0.70230 1.00000 0.02470 O 0
Wat9 0.41760 -0.00330 0.66130 1.00000 0.03640 O 2
Wat10 0.26040 -0.08410 0.53230 1.00000 0.02400 O 2

loop_
_cod_changelog_entry_id
_cod_changelog_entry_author
_cod_changelog_entry_date
_cod_changelog_entry_text
1
;cod-tools version 3.8.0
Id: cif_guess_AMCSD_atom_types 9581 2023-05-17 12:35:41Z saulius
;
2023-05-18T11:42:39+03:00
;Derived atom types and hydrogen counts
from atom names that follow the AMCSD naming convention
(Wat == water, O-H == hydroxyl).
;
2
;cod-tools version 3.10.1
Id: cif_fix_AMCSD_aniso_labels 10200 2024-08-01 14:09:44Z saulius
;
2024-08-02T12:21:53+03:00
;Changed the following '_atom_site_aniso_label' values:
'OH2' -> 'O-H2'
;

loop_
_cod_related_entry_id
_cod_related_entry_database
_cod_related_entry_code
1 AMCSD 0014593
